data_4135381
loop_
_publ_author_name
'Sen, Sajal'
'Hufnagel, Stephanie'
'Maier, Esther Y.'
'Aguilar, Isaiah'
'Selvakumar, Jayaraman'
'DeVore, Jennie E.'
'Lynch, Vincent M.'
'Arumugam, Kuppuswamy'
'Cui, Zhengrong'
'Sessler, Jonathan L.'
'Arambula, Jonathan F.'

_publ_section_title
;
 Rationally Designed Redox-Active Au(I) N-Heterocyclic Carbene: An
 Immunogenic Cell Death Inducer.
;
_journal_name_full 'Journal of the American Chemical Society'
_journal_paper_doi 10.1021/jacs.0c09753
_journal_year 2020
_chemical_formula_moiety 'C35 H38 N2 O2, C14 H18 N2 O, Au 1+, Cl 1-'
_chemical_formula_sum 'C49 H56 Au Cl N4 O3'
_chemical_formula_weight 981.39
_space_group_crystal_system monoclinic
_space_group_IT_number 14
_space_group_name_Hall '-P 2yn'
_space_group_name_H-M_alt 'P 1 21/n 1'
_atom_sites_solution_hydrogens mixed
_audit_creation_method SHELXL-2016/6
_cell_angle_alpha 90
_cell_angle_beta 93.504(7)
_cell_angle_gamma 90
_cell_formula_units_Z 4
_cell_length_a 11.7196(12)
_cell_length_b 19.7733(8)
_cell_length_c 19.8993(12)
_cell_measurement_reflns_used 37082
_cell_measurement_temperature 100(2)
_cell_measurement_theta_max 68.2
_cell_measurement_theta_min 3.13
_cell_volume 4602.7(6)
_computing_cell_refinement 'CrysAlisPro V 1.171.38.46, Agilent Technologies'
_computing_data_collection 'CrysAlisPro V 1.171.38.46, Agilent Technologies'
_computing_data_reduction 'CrysAlisPro V 1.171.38.46, Agilent Technologies'
_computing_molecular_graphics 'XP SHELXTL/PC, Siemens Analytical'
_computing_publication_material 'Shelxl-2016/6, Sheldrick, G. M.'
_computing_structure_refinement 'Shelxl-2016/6, Sheldrick, G. M.'
_computing_structure_solution
;

SHELXT. Sheldrick, G. M. (2015). Acta Cryst. A71, 3-8. 
;
_diffrn_ambient_temperature 100(2)
_diffrn_measured_fraction_theta_full 1.000
_diffrn_measured_fraction_theta_max 0.994
_diffrn_measurement_device_type 'Agilent SuperNova with an Atlas S2 CCD'
_diffrn_measurement_method \w-scans
_diffrn_radiation_type CuK\a
_diffrn_radiation_wavelength 1.54184
_diffrn_reflns_av_R_equivalents 0.1013
_diffrn_reflns_av_unetI/netI 0.0392
_diffrn_reflns_Laue_measured_fraction_full 1.000
_diffrn_reflns_Laue_measured_fraction_max 0.994
_diffrn_reflns_limit_h_max 14
_diffrn_reflns_limit_h_min -14
_diffrn_reflns_limit_k_max 23
_diffrn_reflns_limit_k_min -23
_diffrn_reflns_limit_l_max 21
_diffrn_reflns_limit_l_min -23
_diffrn_reflns_number 83058
_diffrn_reflns_point_group_measured_fraction_full 1.000
_diffrn_reflns_point_group_measured_fraction_max 0.994
_diffrn_reflns_theta_full 67.684
_diffrn_reflns_theta_max 68.661
_diffrn_reflns_theta_min 3.154
_diffrn_source 'micro focus sealed tube'
_exptl_absorpt_coefficient_mu 6.882
_exptl_absorpt_correction_T_max 1.00
_exptl_absorpt_correction_T_min 0.523
_exptl_absorpt_correction_type 'Gaussian and multi-scan'
_exptl_absorpt_process_details
;
CrysAlisPro 1.171.38.46 (Rigaku Oxford Diffraction, 2015)
Numerical absorption correction based on gaussian integration over
			a multifaceted crystal model
Empirical absorption correction using spherical harmonics,
 implemented in SCALE3 ABSPACK scaling algorithm.
;
_exptl_crystal_colour 'pale yellow'
_exptl_crystal_density_diffrn 1.416
_exptl_crystal_description prisms
_exptl_crystal_F_000 1992
_exptl_crystal_size_max 0.140
_exptl_crystal_size_mid 0.067
_exptl_crystal_size_min 0.044
_refine_diff_density_max 2.229
_refine_diff_density_min -1.034
_refine_diff_density_rms 0.119
_refine_ls_extinction_method none
_refine_ls_goodness_of_fit_ref 1.041
_refine_ls_hydrogen_treatment mixed
_refine_ls_matrix_type full
_refine_ls_number_parameters 538
_refine_ls_number_reflns 8438
_refine_ls_number_restraints 0
_refine_ls_restrained_S_all 1.041
_refine_ls_R_factor_all 0.0405
_refine_ls_R_factor_gt 0.0364
_refine_ls_shift/su_max 0.001
_refine_ls_shift/su_mean 0.000
_refine_ls_structure_factor_coef Fsqd
_refine_ls_weighting_details 'w=1/[\s^2^(Fo^2^)+(0.0628P)^2^+1.7604P] where P=(Fo^2^+2Fc^2^)/3'
_refine_ls_weighting_scheme calc
_refine_ls_wR_factor_gt 0.0928
_refine_ls_wR_factor_ref 0.0973
_reflns_Friedel_coverage 0.000
_reflns_number_gt 7637
_reflns_number_total 8438
_reflns_threshold_expression 'I > 2\s(I)'
_cod_data_source_file ja0c09753_si_002.cif
_cod_data_source_block shelx
_cod_original_sg_symbol_H-M 'P 21/n'
_cod_database_code 4135381
_shelx_shelxl_version_number 2016/6
_shelx_space_group_comment
;
The symmetry employed for this shelxl refinement is uniquely defined
by the following loop, which should always be used as a source of
symmetry information in preference to the above space-group names.
They are only intended as comments.
;
_shelx_estimated_absorpt_t_min 0.446
_shelx_estimated_absorpt_t_max 0.752

loop_
_space_group_symop_operation_xyz
'x, y, z'
'-x+1/2, y+1/2, -z+1/2'
'-x, -y, -z'
'x-1/2, -y-1/2, z-1/2'

loop_
_atom_site_label
_atom_site_type_symbol
_atom_site_fract_x
_atom_site_fract_y
_atom_site_fract_z
_atom_site_U_iso_or_equiv
_atom_site_adp_type
_atom_site_occupancy
_atom_site_site_symmetry_order
_atom_site_calc_flag
_atom_site_refinement_flags_posn
_atom_site_refinement_flags_adp
_atom_site_refinement_flags_occupancy
_atom_site_disorder_assembly
_atom_site_disorder_group
C1 C 0.3712(3) 0.37982(16) 0.30481(18) 0.0260(7) Uani 1 1 d . . . . .
C2 C 0.2746(3) 0.42300(16) 0.38910(18) 0.0241(7) Uani 1 1 d . . . . .
C3 C 0.2185(3) 0.43314(17) 0.45259(19) 0.0281(7) Uani 1 1 d . . . . .
C4 C 0.1810(3) 0.50406(17) 0.46394(18) 0.0256(7) Uani 1 1 d . . . . .
C5 C 0.1308(3) 0.51898(18) 0.52433(18) 0.0289(7) Uani 1 1 d . . . . .
H5 H 0.122733 0.484399 0.556835 0.035 Uiso 1 1 calc R U . . .
C6 C 0.0930(3) 0.58365(19) 0.53689(19) 0.0314(8) Uani 1 1 d . . . . .
H6 H 0.060256 0.593868 0.578194 0.038 Uiso 1 1 calc R U . . .
C7 C 0.1034(3) 0.63385(18) 0.4883(2) 0.0317(8) Uani 1 1 d . . . . .
H7 H 0.075218 0.678031 0.496093 0.038 Uiso 1 1 calc R U . . .
C8 C 0.1543(3) 0.61987(17) 0.42922(19) 0.0288(7) Uani 1 1 d . . . . .
H8 H 0.162714 0.654870 0.397188 0.035 Uiso 1 1 calc R U . . .
C9 C 0.1934(3) 0.55536(17) 0.41600(18) 0.0257(7) Uani 1 1 d . . . . .
C10 C 0.2498(3) 0.54328(16) 0.35151(19) 0.0262(7) Uani 1 1 d . . . . .
C11 C 0.2907(3) 0.47354(17) 0.34413(17) 0.0238(7) Uani 1 1 d . . . . .
C12 C 0.3275(3) 0.29938(17) 0.39524(19) 0.0276(7) Uani 1 1 d . . . . .
C13 C 0.2339(3) 0.25686(17) 0.3818(2) 0.0313(8) Uani 1 1 d . . . . .
C14 C 0.2379(4) 0.1942(2) 0.4148(3) 0.0440(11) Uani 1 1 d . . . . .
H14 H 0.176516 0.163257 0.407244 0.053 Uiso 1 1 calc R U . . .
C15 C 0.3301(4) 0.1768(2) 0.4584(3) 0.0457(11) Uani 1 1 d . . . . .
H15 H 0.329886 0.134837 0.481692 0.055 Uiso 1 1 calc R U . . .
C16 C 0.4215(4) 0.2197(2) 0.4682(2) 0.0449(10) Uani 1 1 d . . . . .
H16 H 0.485092 0.206453 0.497141 0.054 Uiso 1 1 calc R U . . .
C17 C 0.4225(3) 0.28246(18) 0.4363(2) 0.0343(8) Uani 1 1 d . . . . .
C18 C 0.1351(3) 0.27448(17) 0.3331(2) 0.0329(8) Uani 1 1 d . . . . .
H18 H 0.140089 0.323843 0.322766 0.040 Uiso 1 1 calc R U . . .
C19 C 0.0204(3) 0.2617(2) 0.3629(2) 0.0443(10) Uani 1 1 d . . . . .
H19A H 0.006547 0.212869 0.365011 0.066 Uiso 1 1 calc R U . . .
H19B H -0.040524 0.283117 0.334516 0.066 Uiso 1 1 calc R U . . .
H19C H 0.021528 0.280791 0.408386 0.066 Uiso 1 1 calc R U . . .
C20 C 0.1424(4) 0.2357(3) 0.2673(2) 0.0503(11) Uani 1 1 d . . . . .
H20A H 0.215728 0.245320 0.248099 0.075 Uiso 1 1 calc R U . . .
H20B H 0.079764 0.249766 0.235454 0.075 Uiso 1 1 calc R U . . .
H20C H 0.136390 0.187079 0.275958 0.075 Uiso 1 1 calc R U . . .
C21 C 0.5246(4) 0.3290(2) 0.4468(3) 0.0454(10) Uani 1 1 d . . . . .
H21 H 0.510704 0.368846 0.416513 0.054 Uiso 1 1 calc R U . . .
C22 C 0.5357(5) 0.3554(4) 0.5188(3) 0.088(2) Uani 1 1 d . . . . .
H22A H 0.464722 0.378208 0.529267 0.132 Uiso 1 1 calc R U . . .
H22B H 0.599448 0.387422 0.523559 0.132 Uiso 1 1 calc R U . . .
H22C H 0.550038 0.317459 0.549903 0.132 Uiso 1 1 calc R U . . .
C23 C 0.6343(4) 0.2957(3) 0.4273(3) 0.0566(12) Uani 1 1 d . . . . .
H23A H 0.651873 0.257111 0.457091 0.085 Uiso 1 1 calc R U . . .
H23B H 0.696979 0.328479 0.431595 0.085 Uiso 1 1 calc R U . . .
H23C H 0.624907 0.279902 0.380598 0.085 Uiso 1 1 calc R U . . .
C24 C 0.3949(3) 0.48257(15) 0.23656(18) 0.0250(7) Uani 1 1 d . . . . .
C25 C 0.3276(3) 0.48719(18) 0.17685(19) 0.0288(8) Uani 1 1 d . . . . .
C26 C 0.3746(3) 0.52219(19) 0.1242(2) 0.0329(8) Uani 1 1 d . . . . .
H26 H 0.331434 0.527246 0.082551 0.040 Uiso 1 1 calc R U . . .
C27 C 0.4831(3) 0.54958(17) 0.1320(2) 0.0324(8) Uani 1 1 d . . . . .
H27 H 0.514043 0.572486 0.095302 0.039 Uiso 1 1 calc R U . . .
C28 C 0.5473(3) 0.54419(17) 0.19224(19) 0.0303(8) Uani 1 1 d . . . . .
H28 H 0.621700 0.563355 0.196668 0.036 Uiso 1 1 calc R U . . .
C29 C 0.5032(3) 0.51065(18) 0.24677(18) 0.0286(7) Uani 1 1 d . . . . .
C30 C 0.2078(3) 0.4581(2) 0.1688(2) 0.0391(9) Uani 1 1 d . . . . .
H30 H 0.179540 0.453068 0.214966 0.047 Uiso 1 1 calc R U . . .
C31 C 0.2068(4) 0.3879(2) 0.1369(3) 0.0530(12) Uani 1 1 d . . . . .
H31A H 0.228142 0.391496 0.090219 0.079 Uiso 1 1 calc R U . . .
H31B H 0.129997 0.368478 0.137833 0.079 Uiso 1 1 calc R U . . .
H31C H 0.261605 0.358744 0.162286 0.079 Uiso 1 1 calc R U . . .
C32 C 0.1251(4) 0.5041(3) 0.1294(3) 0.0495(11) Uani 1 1 d . . . . .
H32A H 0.131218 0.549969 0.147854 0.074 Uiso 1 1 calc R U . . .
H32B H 0.046958 0.487352 0.132871 0.074 Uiso 1 1 calc R U . . .
H32C H 0.143580 0.504644 0.082069 0.074 Uiso 1 1 calc R U . . .
C33 C 0.5744(3) 0.5056(2) 0.3131(2) 0.0393(9) Uani 1 1 d . . . . .
H33 H 0.523276 0.488734 0.347848 0.047 Uiso 1 1 calc R U . . .
C34 C 0.6191(4) 0.5750(2) 0.3362(2) 0.0501(11) Uani 1 1 d . . . . .
H34A H 0.675383 0.590978 0.305378 0.075 Uiso 1 1 calc R U . . .
H34B H 0.655222 0.571344 0.381766 0.075 Uiso 1 1 calc R U . . .
H34C H 0.555341 0.607027 0.336182 0.075 Uiso 1 1 calc R U . . .
C35 C 0.6711(4) 0.4544(2) 0.3082(3) 0.0472(10) Uani 1 1 d . . . . .
H35A H 0.638920 0.410295 0.295025 0.071 Uiso 1 1 calc R U . . .
H35B H 0.713493 0.450525 0.352004 0.071 Uiso 1 1 calc R U . . .
H35C H 0.722811 0.469626 0.274382 0.071 Uiso 1 1 calc R U . . .
C36 C 0.5488(3) 0.25126(16) 0.19377(19) 0.0282(7) Uani 1 1 d . . . . .
C37 C 0.6054(3) 0.15428(18) 0.1480(2) 0.0364(9) Uani 1 1 d . . . . .
H37 H 0.614243 0.107260 0.139962 0.044 Uiso 1 1 calc R U . . .
C38 C 0.6519(3) 0.20461(19) 0.1137(2) 0.0338(8) Uani 1 1 d . . . . .
H38 H 0.699281 0.200263 0.076925 0.041 Uiso 1 1 calc R U . . .
C39 C 0.4882(3) 0.14580(18) 0.2500(2) 0.0346(9) Uani 1 1 d . . . . .
H39A H 0.448076 0.105745 0.230299 0.041 Uiso 1 1 calc R U . . .
H39B H 0.430916 0.175028 0.270243 0.041 Uiso 1 1 calc R U . . .
C40 C 0.5772(4) 0.1231(2) 0.3045(2) 0.0396(9) Uani 1 1 d . . . . .
H40A H 0.621746 0.162840 0.321309 0.047 Uiso 1 1 calc R U . . .
H40B H 0.537978 0.103671 0.342688 0.047 Uiso 1 1 calc R U . . .
C41 C 0.6527(3) 0.33071(18) 0.12290(19) 0.0282(7) Uani 1 1 d . . . . .
C42 C 0.5870(3) 0.36551(18) 0.07373(18) 0.0288(7) Uani 1 1 d . . . . .
C43 C 0.6250(3) 0.42903(18) 0.05488(19) 0.0317(8) Uani 1 1 d . . . . .
H43 H 0.580961 0.453947 0.021748 0.038 Uiso 1 1 calc R U . . .
C44 C 0.7254(3) 0.45699(18) 0.08305(19) 0.0328(8) Uani 1 1 d . . . . .
C45 C 0.7874(3) 0.42081(19) 0.1331(2) 0.0364(9) Uani 1 1 d . . . . .
H45 H 0.855044 0.440152 0.153715 0.044 Uiso 1 1 calc R U . . .
C46 C 0.7531(3) 0.35747(19) 0.1537(2) 0.0322(8) Uani 1 1 d . . . . .
C47 C 0.4785(4) 0.3357(2) 0.0417(2) 0.0418(9) Uani 1 1 d . . . . .
H47A H 0.435465 0.370911 0.016459 0.063 Uiso 1 1 calc R U . . .
H47B H 0.431901 0.317664 0.076860 0.063 Uiso 1 1 calc R U . . .
H47C H 0.497462 0.299173 0.011068 0.063 Uiso 1 1 calc R U . . .
C48 C 0.7644(4) 0.5263(2) 0.0623(2) 0.0396(9) Uani 1 1 d . . . . .
H48A H 0.717099 0.541658 0.022905 0.059 Uiso 1 1 calc R U . . .
H48B H 0.844543 0.524201 0.051032 0.059 Uiso 1 1 calc R U . . .
H48C H 0.756800 0.558168 0.099527 0.059 Uiso 1 1 calc R U . . .
C49 C 0.8218(4) 0.3200(2) 0.2075(3) 0.0472(11) Uani 1 1 d . . . . .
H49A H 0.772722 0.307957 0.243781 0.071 Uiso 1 1 calc R U . . .
H49B H 0.884606 0.348740 0.225455 0.071 Uiso 1 1 calc R U . . .
H49C H 0.853114 0.278747 0.188436 0.071 Uiso 1 1 calc R U . . .
N1 N 0.3241(2) 0.36560(14) 0.36388(15) 0.0248(6) Uani 1 1 d . . . . .
N2 N 0.3499(2) 0.44652(13) 0.29276(15) 0.0240(6) Uani 1 1 d . . . . .
N3 N 0.5424(3) 0.18307(13) 0.19703(18) 0.0293(7) Uani 1 1 d . . . . .
N4 N 0.6171(2) 0.26403(15) 0.14264(15) 0.0277(6) Uani 1 1 d . . . . .
O1 O 0.2064(2) 0.38757(12) 0.49264(14) 0.0366(6) Uani 1 1 d . . . . .
O2 O 0.2656(2) 0.58760(12) 0.31077(14) 0.0349(6) Uani 1 1 d . . . . .
O3 O 0.6526(2) 0.07433(14) 0.27978(16) 0.0414(7) Uani 1 1 d . . . . .
Cl1 Cl 0.49963(7) -0.02993(4) 0.19944(5) 0.0353(2) Uani 1 1 d . . . . .
Au1 Au 0.46241(2) 0.31673(2) 0.24936(2) 0.02380(7) Uani 1 1 d . . . . .
H3O H 0.608(8) 0.035(4) 0.256(4) 0.14(3) Uiso 1 1 d . . . . .

loop_
_atom_site_aniso_label
_atom_site_aniso_U_11
_atom_site_aniso_U_22
_atom_site_aniso_U_33
_atom_site_aniso_U_23
_atom_site_aniso_U_13
_atom_site_aniso_U_12
C1 0.0272(15) 0.0283(15) 0.0236(19) -0.0019(14) 0.0111(14) -0.0030(12)
C2 0.0252(15) 0.0261(15) 0.0215(19) 0.0003(13) 0.0064(14) -0.0017(12)
C3 0.0303(17) 0.0317(16) 0.023(2) -0.0008(14) 0.0083(15) -0.0032(13)
C4 0.0247(15) 0.0307(16) 0.0220(19) 0.0007(14) 0.0059(14) -0.0032(12)
C5 0.0310(17) 0.0370(17) 0.0194(19) -0.0005(14) 0.0077(15) -0.0009(13)
C6 0.0289(16) 0.0439(19) 0.022(2) -0.0067(16) 0.0076(15) -0.0004(14)
C7 0.0347(18) 0.0328(17) 0.028(2) -0.0036(15) 0.0035(16) 0.0036(14)
C8 0.0309(16) 0.0301(16) 0.026(2) -0.0016(14) 0.0021(15) 0.0014(13)
C9 0.0251(15) 0.0314(16) 0.0210(19) -0.0016(14) 0.0040(14) -0.0032(12)
C10 0.0276(16) 0.0265(15) 0.025(2) -0.0002(14) 0.0077(14) -0.0018(12)
C11 0.0238(15) 0.0317(16) 0.0164(18) -0.0003(13) 0.0053(13) -0.0016(12)
C12 0.0364(18) 0.0258(15) 0.0215(19) 0.0022(14) 0.0099(15) 0.0037(14)
C13 0.0344(18) 0.0280(16) 0.033(2) 0.0043(15) 0.0125(16) 0.0005(13)
C14 0.042(2) 0.0347(18) 0.056(3) 0.012(2) 0.005(2) -0.0063(16)
C15 0.048(2) 0.038(2) 0.052(3) 0.0216(19) 0.006(2) 0.0042(16)
C16 0.045(2) 0.047(2) 0.042(3) 0.0111(19) -0.001(2) 0.0091(17)
C17 0.0363(19) 0.0361(18) 0.031(2) -0.0012(16) 0.0044(17) 0.0034(14)
C18 0.0335(18) 0.0279(16) 0.037(2) 0.0041(15) 0.0027(17) -0.0033(13)
C19 0.036(2) 0.054(2) 0.044(3) 0.003(2) 0.0082(19) 0.0078(17)
C20 0.042(2) 0.069(3) 0.039(3) -0.004(2) 0.006(2) 0.005(2)
C21 0.042(2) 0.047(2) 0.046(3) -0.001(2) -0.006(2) 0.0004(18)
C22 0.056(3) 0.132(6) 0.076(5) -0.057(4) 0.004(3) -0.016(3)
C23 0.041(2) 0.069(3) 0.060(3) -0.009(3) 0.007(2) -0.011(2)
C24 0.0315(16) 0.0224(14) 0.0224(19) 0.0031(13) 0.0130(15) 0.0017(12)
C25 0.0303(17) 0.0370(17) 0.0204(19) -0.0016(14) 0.0114(15) 0.0021(13)
C26 0.0364(19) 0.0423(18) 0.021(2) 0.0033(16) 0.0087(16) 0.0038(15)
C27 0.0412(19) 0.0321(16) 0.026(2) 0.0050(15) 0.0141(17) 0.0011(14)
C28 0.0341(17) 0.0340(17) 0.024(2) -0.0053(15) 0.0108(16) -0.0049(14)
C29 0.0326(17) 0.0347(18) 0.019(2) -0.0017(14) 0.0088(14) -0.0012(15)
C30 0.0346(19) 0.059(2) 0.025(2) 0.0031(18) 0.0080(17) -0.0056(17)
C31 0.050(2) 0.054(3) 0.054(3) 0.009(2) -0.007(2) -0.012(2)
C32 0.037(2) 0.065(3) 0.048(3) -0.003(2) 0.011(2) 0.0024(19)
C33 0.036(2) 0.058(2) 0.026(2) 0.0007(18) 0.0098(17) -0.0105(17)
C34 0.046(2) 0.068(3) 0.037(3) -0.018(2) 0.007(2) -0.010(2)
C35 0.039(2) 0.055(2) 0.047(3) 0.007(2) -0.002(2) -0.0081(18)
C36 0.0316(17) 0.0267(15) 0.027(2) -0.0029(14) 0.0043(15) 0.0030(13)
C37 0.042(2) 0.0296(17) 0.038(2) -0.0096(16) 0.0015(18) 0.0101(14)
C38 0.0385(19) 0.0377(19) 0.026(2) -0.0079(16) 0.0042(16) 0.0106(15)
C39 0.0367(18) 0.0258(16) 0.042(3) 0.0024(15) 0.0097(17) 0.0020(14)
C40 0.042(2) 0.0377(19) 0.040(3) 0.0036(18) 0.0055(18) 0.0037(16)
C41 0.0310(17) 0.0322(15) 0.022(2) -0.0047(15) 0.0078(15) 0.0060(14)
C42 0.0327(17) 0.0365(17) 0.0182(19) -0.0052(14) 0.0087(15) 0.0029(14)
C43 0.0363(18) 0.0395(18) 0.020(2) 0.0023(15) 0.0070(15) 0.0041(14)
C44 0.0382(19) 0.0385(18) 0.023(2) -0.0055(15) 0.0119(16) -0.0014(15)
C45 0.0333(18) 0.0400(19) 0.036(2) -0.0049(17) 0.0059(17) -0.0012(15)
C46 0.0313(17) 0.0389(18) 0.027(2) -0.0016(16) 0.0068(16) 0.0040(14)
C47 0.044(2) 0.045(2) 0.036(3) 0.0067(19) -0.0043(19) -0.0044(18)
C48 0.044(2) 0.046(2) 0.030(2) 0.0010(17) 0.0066(18) -0.0061(17)
C49 0.041(2) 0.047(2) 0.052(3) 0.0059(19) -0.012(2) -0.0001(16)
N1 0.0286(14) 0.0249(13) 0.0220(16) 0.0021(11) 0.0091(12) 0.0001(11)
N2 0.0274(13) 0.0253(12) 0.0204(15) 0.0015(11) 0.0098(12) 0.0009(10)
N3 0.0297(15) 0.0271(14) 0.031(2) -0.0027(11) 0.0009(14) 0.0055(10)
N4 0.0309(14) 0.0316(14) 0.0212(16) -0.0039(12) 0.0052(12) 0.0052(11)
O1 0.0516(15) 0.0324(12) 0.0279(15) 0.0073(11) 0.0186(13) 0.0006(11)
O2 0.0476(15) 0.0296(12) 0.0291(15) 0.0046(11) 0.0166(12) 0.0019(10)
O3 0.0401(14) 0.0416(14) 0.0423(18) 0.0026(13) 0.0023(13) 0.0060(11)
Cl1 0.0359(4) 0.0391(4) 0.0319(5) -0.0017(4) 0.0096(4) 0.0062(3)
Au1 0.02732(10) 0.02374(10) 0.02112(12) -0.00069(5) 0.00779(7) 0.00184(4)

loop_
_atom_type_symbol
_atom_type_description
_atom_type_scat_dispersion_real
_atom_type_scat_dispersion_imag
_atom_type_scat_source
C C 0.0181 0.0091 'International Tables Vol C Tables 4.2.6.8 and 6.1.1.4'
H H 0.0000 0.0000 'International Tables Vol C Tables 4.2.6.8 and 6.1.1.4'
N N 0.0311 0.0180 'International Tables Vol C Tables 4.2.6.8 and 6.1.1.4'
O O 0.0492 0.0322 'International Tables Vol C Tables 4.2.6.8 and 6.1.1.4'
Cl Cl 0.3639 0.7018 'International Tables Vol C Tables 4.2.6.8 and 6.1.1.4'
Au Au -4.4197 7.2980 'International Tables Vol C Tables 4.2.6.8 and 6.1.1.4'

loop_
_geom_angle_atom_site_label_1
_geom_angle_atom_site_label_2
_geom_angle_atom_site_label_3
_geom_angle
_geom_angle_site_symmetry_1
_geom_angle_site_symmetry_3
_geom_angle_publ_flag
N1 C1 N2 105.9(3) . . ?
N1 C1 Au1 127.1(2) . . ?
N2 C1 Au1 127.0(2) . . ?
C11 C2 N1 106.6(3) . . ?
C11 C2 C3 123.4(3) . . ?
N1 C2 C3 129.9(3) . . ?
O1 C3 C2 122.5(3) . . ?
O1 C3 C4 123.3(3) . . ?
C2 C3 C4 114.2(3) . . ?
C5 C4 C9 119.8(3) . . ?
C5 C4 C3 118.1(3) . . ?
C9 C4 C3 122.1(3) . . ?
C6 C5 C4 120.4(3) . . ?
C6 C5 H5 119.8 . . ?
C4 C5 H5 119.8 . . ?
C5 C6 C7 119.4(3) . . ?
C5 C6 H6 120.3 . . ?
C7 C6 H6 120.3 . . ?
C8 C7 C6 120.6(3) . . ?
C8 C7 H7 119.7 . . ?
C6 C7 H7 119.7 . . ?
C7 C8 C9 120.8(3) . . ?
C7 C8 H8 119.6 . . ?
C9 C8 H8 119.6 . . ?
C8 C9 C4 119.1(3) . . ?
C8 C9 C10 118.5(3) . . ?
C4 C9 C10 122.4(3) . . ?
O2 C10 C11 123.0(3) . . ?
O2 C10 C9 123.3(3) . . ?
C11 C10 C9 113.5(3) . . ?
C2 C11 N2 107.4(3) . . ?
C2 C11 C10 124.3(3) . . ?
N2 C11 C10 128.3(3) . . ?
C17 C12 C13 124.3(3) . . ?
C17 C12 N1 118.2(3) . . ?
C13 C12 N1 117.5(3) . . ?
C12 C13 C14 116.0(4) . . ?
C12 C13 C18 123.3(3) . . ?
C14 C13 C18 120.6(3) . . ?
C15 C14 C13 121.0(4) . . ?
C15 C14 H14 119.5 . . ?
C13 C14 H14 119.5 . . ?
C16 C15 C14 120.5(4) . . ?
C16 C15 H15 119.8 . . ?
C14 C15 H15 119.8 . . ?
C15 C16 C17 120.9(4) . . ?
C15 C16 H16 119.5 . . ?
C17 C16 H16 119.5 . . ?
C12 C17 C16 117.1(4) . . ?
C12 C17 C21 122.4(4) . . ?
C16 C17 C21 120.4(4) . . ?
C13 C18 C19 112.0(3) . . ?
C13 C18 C20 110.8(3) . . ?
C19 C18 C20 110.4(3) . . ?
C13 C18 H18 107.9 . . ?
C19 C18 H18 107.9 . . ?
C20 C18 H18 107.9 . . ?
C18 C19 H19A 109.5 . . ?
C18 C19 H19B 109.5 . . ?
H19A C19 H19B 109.5 . . ?
C18 C19 H19C 109.5 . . ?
H19A C19 H19C 109.5 . . ?
H19B C19 H19C 109.5 . . ?
C18 C20 H20A 109.5 . . ?
C18 C20 H20B 109.5 . . ?
H20A C20 H20B 109.5 . . ?
C18 C20 H20C 109.5 . . ?
H20A C20 H20C 109.5 . . ?
H20B C20 H20C 109.5 . . ?
C17 C21 C23 112.1(4) . . ?
C17 C21 C22 111.0(4) . . ?
C23 C21 C22 111.4(4) . . ?
C17 C21 H21 107.3 . . ?
C23 C21 H21 107.3 . . ?
C22 C21 H21 107.3 . . ?
C21 C22 H22A 109.5 . . ?
C21 C22 H22B 109.5 . . ?
H22A C22 H22B 109.5 . . ?
C21 C22 H22C 109.5 . . ?
H22A C22 H22C 109.5 . . ?
H22B C22 H22C 109.5 . . ?
C21 C23 H23A 109.5 . . ?
C21 C23 H23B 109.5 . . ?
H23A C23 H23B 109.5 . . ?
C21 C23 H23C 109.5 . . ?
H23A C23 H23C 109.5 . . ?
H23B C23 H23C 109.5 . . ?
C25 C24 C29 124.4(3) . . ?
C25 C24 N2 118.5(3) . . ?
C29 C24 N2 117.1(3) . . ?
C24 C25 C26 116.4(3) . . ?
C24 C25 C30 122.6(3) . . ?
C26 C25 C30 120.9(4) . . ?
C27 C26 C25 120.8(4) . . ?
C27 C26 H26 119.6 . . ?
C25 C26 H26 119.6 . . ?
C28 C27 C26 121.1(3) . . ?
C28 C27 H27 119.5 . . ?
C26 C27 H27 119.5 . . ?
C27 C28 C29 120.2(3) . . ?
C27 C28 H28 119.9 . . ?
C29 C28 H28 119.9 . . ?
C24 C29 C28 117.0(3) . . ?
C24 C29 C33 123.3(3) . . ?
C28 C29 C33 119.7(3) . . ?
C32 C30 C25 112.7(3) . . ?
C32 C30 C31 110.0(4) . . ?
C25 C30 C31 111.9(3) . . ?
C32 C30 H30 107.3 . . ?
C25 C30 H30 107.3 . . ?
C31 C30 H30 107.3 . . ?
C30 C31 H31A 109.5 . . ?
C30 C31 H31B 109.5 . . ?
H31A C31 H31B 109.5 . . ?
C30 C31 H31C 109.5 . . ?
H31A C31 H31C 109.5 . . ?
H31B C31 H31C 109.5 . . ?
C30 C32 H32A 109.5 . . ?
C30 C32 H32B 109.5 . . ?
H32A C32 H32B 109.5 . . ?
C30 C32 H32C 109.5 . . ?
H32A C32 H32C 109.5 . . ?
H32B C32 H32C 109.5 . . ?
C29 C33 C35 110.9(4) . . ?
C29 C33 C34 111.2(4) . . ?
C35 C33 C34 111.9(4) . . ?
C29 C33 H33 107.5 . . ?
C35 C33 H33 107.5 . . ?
C34 C33 H33 107.5 . . ?
C33 C34 H34A 109.5 . . ?
C33 C34 H34B 109.5 . . ?
H34A C34 H34B 109.5 . . ?
C33 C34 H34C 109.5 . . ?
H34A C34 H34C 109.5 . . ?
H34B C34 H34C 109.5 . . ?
C33 C35 H35A 109.5 . . ?
C33 C35 H35B 109.5 . . ?
H35A C35 H35B 109.5 . . ?
C33 C35 H35C 109.5 . . ?
H35A C35 H35C 109.5 . . ?
H35B C35 H35C 109.5 . . ?
N3 C36 N4 105.0(3) . . ?
N3 C36 Au1 125.7(3) . . ?
N4 C36 Au1 129.2(2) . . ?
C38 C37 N3 107.7(3) . . ?
C38 C37 H37 126.1 . . ?
N3 C37 H37 126.1 . . ?
C37 C38 N4 106.3(3) . . ?
C37 C38 H38 126.8 . . ?
N4 C38 H38 126.8 . . ?
N3 C39 C40 110.7(3) . . ?
N3 C39 H39A 109.5 . . ?
C40 C39 H39A 109.5 . . ?
N3 C39 H39B 109.5 . . ?
C40 C39 H39B 109.5 . . ?
H39A C39 H39B 108.1 . . ?
O3 C40 C39 111.6(3) . . ?
O3 C40 H40A 109.3 . . ?
C39 C40 H40A 109.3 . . ?
O3 C40 H40B 109.3 . . ?
C39 C40 H40B 109.3 . . ?
H40A C40 H40B 108.0 . . ?
C42 C41 C46 122.4(3) . . ?
C42 C41 N4 119.2(3) . . ?
C46 C41 N4 118.4(3) . . ?
C41 C42 C43 117.6(3) . . ?
C41 C42 C47 121.4(3) . . ?
C43 C42 C47 121.0(4) . . ?
C44 C43 C42 121.9(4) . . ?
C44 C43 H43 119.1 . . ?
C42 C43 H43 119.1 . . ?
C43 C44 C45 118.5(3) . . ?
C43 C44 C48 121.0(4) . . ?
C45 C44 C48 120.5(4) . . ?
C46 C45 C44 121.8(4) . . ?
C46 C45 H45 119.1 . . ?
C44 C45 H45 119.1 . . ?
C45 C46 C41 117.7(4) . . ?
C45 C46 C49 120.4(4) . . ?
C41 C46 C49 121.9(4) . . ?
C42 C47 H47A 109.5 . . ?
C42 C47 H47B 109.5 . . ?
H47A C47 H47B 109.5 . . ?
C42 C47 H47C 109.5 . . ?
H47A C47 H47C 109.5 . . ?
H47B C47 H47C 109.5 . . ?
C44 C48 H48A 109.5 . . ?
C44 C48 H48B 109.5 . . ?
H48A C48 H48B 109.5 . . ?
C44 C48 H48C 109.5 . . ?
H48A C48 H48C 109.5 . . ?
H48B C48 H48C 109.5 . . ?
C46 C49 H49A 109.5 . . ?
C46 C49 H49B 109.5 . . ?
H49A C49 H49B 109.5 . . ?
C46 C49 H49C 109.5 . . ?
H49A C49 H49C 109.5 . . ?
H49B C49 H49C 109.5 . . ?
C1 N1 C2 110.2(3) . . ?
C1 N1 C12 123.9(3) . . ?
C2 N1 C12 125.9(3) . . ?
C1 N2 C11 109.9(3) . . ?
C1 N2 C24 122.7(3) . . ?
C11 N2 C24 127.2(3) . . ?
C36 N3 C37 110.1(3) . . ?
C36 N3 C39 124.4(3) . . ?
C37 N3 C39 125.2(3) . . ?
C36 N4 C38 110.9(3) . . ?
C36 N4 C41 124.6(3) . . ?
C38 N4 C41 124.5(3) . . ?
C40 O3 H3O 111(5) . . ?
C1 Au1 C36 177.91(13) . . ?

loop_
_geom_bond_atom_site_label_1
_geom_bond_atom_site_label_2
_geom_bond_distance
_geom_bond_site_symmetry_2
_geom_bond_publ_flag
C1 N1 1.358(4) . ?
C1 N2 1.361(4) . ?
C1 Au1 2.015(3) . ?
C2 C11 1.362(5) . ?
C2 N1 1.383(4) . ?
C2 C3 1.473(5) . ?
C3 O1 1.217(4) . ?
C3 C4 1.491(5) . ?
C4 C5 1.401(5) . ?
C4 C9 1.406(5) . ?
C5 C6 1.381(5) . ?
C5 H5 0.9500 . ?
C6 C7 1.396(5) . ?
C6 H6 0.9500 . ?
C7 C8 1.379(5) . ?
C7 H7 0.9500 . ?
C8 C9 1.386(5) . ?
C8 H8 0.9500 . ?
C9 C10 1.498(5) . ?
C10 O2 1.216(4) . ?
C10 C11 1.470(4) . ?
C11 N2 1.378(4) . ?
C12 C17 1.382(6) . ?
C12 C13 1.395(5) . ?
C12 N1 1.450(4) . ?
C13 C14 1.402(5) . ?
C13 C18 1.504(6) . ?
C14 C15 1.388(7) . ?
C14 H14 0.9500 . ?
C15 C16 1.371(7) . ?
C15 H15 0.9500 . ?
C16 C17 1.394(6) . ?
C16 H16 0.9500 . ?
C17 C21 1.513(6) . ?
C18 C19 1.523(5) . ?
C18 C20 1.525(6) . ?
C18 H18 1.0000 . ?
C19 H19A 0.9800 . ?
C19 H19B 0.9800 . ?
C19 H19C 0.9800 . ?
C20 H20A 0.9800 . ?
C20 H20B 0.9800 . ?
C20 H20C 0.9800 . ?
C21 C23 1.515(7) . ?
C21 C22 1.523(8) . ?
C21 H21 1.0000 . ?
C22 H22A 0.9800 . ?
C22 H22B 0.9800 . ?
C22 H22C 0.9800 . ?
C23 H23A 0.9800 . ?
C23 H23B 0.9800 . ?
C23 H23C 0.9800 . ?
C24 C25 1.388(6) . ?
C24 C29 1.389(5) . ?
C24 N2 1.452(4) . ?
C25 C26 1.396(5) . ?
C25 C30 1.517(5) . ?
C26 C27 1.383(5) . ?
C26 H26 0.9500 . ?
C27 C28 1.379(6) . ?
C27 H27 0.9500 . ?
C28 C29 1.397(5) . ?
C28 H28 0.9500 . ?
C29 C33 1.521(6) . ?
C30 C32 1.512(6) . ?
C30 C31 1.525(6) . ?
C30 H30 1.0000 . ?
C31 H31A 0.9800 . ?
C31 H31B 0.9800 . ?
C31 H31C 0.9800 . ?
C32 H32A 0.9800 . ?
C32 H32B 0.9800 . ?
C32 H32C 0.9800 . ?
C33 C35 1.527(6) . ?
C33 C34 1.528(6) . ?
C33 H33 1.0000 . ?
C34 H34A 0.9800 . ?
C34 H34B 0.9800 . ?
C34 H34C 0.9800 . ?
C35 H35A 0.9800 . ?
C35 H35B 0.9800 . ?
C35 H35C 0.9800 . ?
C36 N3 1.352(4) . ?
C36 N4 1.356(4) . ?
C36 Au1 2.015(3) . ?
C37 C38 1.340(6) . ?
C37 N3 1.383(5) . ?
C37 H37 0.9500 . ?
C38 N4 1.380(4) . ?
C38 H38 0.9500 . ?
C39 N3 1.462(5) . ?
C39 C40 1.525(6) . ?
C39 H39A 0.9900 . ?
C39 H39B 0.9900 . ?
C40 O3 1.416(5) . ?
C40 H40A 0.9900 . ?
C40 H40B 0.9900 . ?
C41 C42 1.390(5) . ?
C41 C46 1.398(6) . ?
C41 N4 1.444(5) . ?
C42 C43 1.392(5) . ?
C42 C47 1.507(6) . ?
C43 C44 1.387(6) . ?
C43 H43 0.9500 . ?
C44 C45 1.394(6) . ?
C44 C48 1.511(5) . ?
C45 C46 1.385(5) . ?
C45 H45 0.9500 . ?
C46 C49 1.496(6) . ?
C47 H47A 0.9800 . ?
C47 H47B 0.9800 . ?
C47 H47C 0.9800 . ?
C48 H48A 0.9800 . ?
C48 H48B 0.9800 . ?
C48 H48C 0.9800 . ?
C49 H49A 0.9800 . ?
C49 H49B 0.9800 . ?
C49 H49C 0.9800 . ?
O3 H3O 1.03(9) . ?

loop_
_geom_hbond_atom_site_label_D
_geom_hbond_atom_site_label_H
_geom_hbond_atom_site_label_A
_geom_hbond_distance_DH
_geom_hbond_distance_HA
_geom_hbond_distance_DA
_geom_hbond_angle_DHA
_geom_hbond_site_symmetry_A
O3 H3O Cl1 1.03(9) 2.09(9) 3.109(3) 170(8) .

loop_
_geom_torsion_atom_site_label_1
_geom_torsion_atom_site_label_2
_geom_torsion_atom_site_label_3
_geom_torsion_atom_site_label_4
_geom_torsion
_geom_torsion_site_symmetry_1
_geom_torsion_site_symmetry_2
_geom_torsion_site_symmetry_3
_geom_torsion_site_symmetry_4
_geom_torsion_publ_flag
C11 C2 C3 O1 -178.9(4) . . . . ?
N1 C2 C3 O1 -1.8(6) . . . . ?
C11 C2 C3 C4 -0.3(5) . . . . ?
N1 C2 C3 C4 176.7(3) . . . . ?
O1 C3 C4 C5 1.0(5) . . . . ?
C2 C3 C4 C5 -177.5(3) . . . . ?
O1 C3 C4 C9 -178.3(3) . . . . ?
C2 C3 C4 C9 3.1(5) . . . . ?
C9 C4 C5 C6 0.3(5) . . . . ?
C3 C4 C5 C6 -179.1(3) . . . . ?
C4 C5 C6 C7 1.1(5) . . . . ?
C5 C6 C7 C8 -2.1(6) . . . . ?
C6 C7 C8 C9 1.7(6) . . . . ?
C7 C8 C9 C4 -0.3(5) . . . . ?
C7 C8 C9 C10 -179.0(3) . . . . ?
C5 C4 C9 C8 -0.7(5) . . . . ?
C3 C4 C9 C8 178.6(3) . . . . ?
C5 C4 C9 C10 177.9(3) . . . . ?
C3 C4 C9 C10 -2.7(5) . . . . ?
C8 C9 C10 O2 1.9(5) . . . . ?
C4 C9 C10 O2 -176.8(3) . . . . ?
C8 C9 C10 C11 178.2(3) . . . . ?
C4 C9 C10 C11 -0.5(5) . . . . ?
N1 C2 C11 N2 -0.3(4) . . . . ?
C3 C2 C11 N2 177.3(3) . . . . ?
N1 C2 C11 C10 179.3(3) . . . . ?
C3 C2 C11 C10 -3.0(6) . . . . ?
O2 C10 C11 C2 179.7(4) . . . . ?
C9 C10 C11 C2 3.4(5) . . . . ?
O2 C10 C11 N2 -0.7(6) . . . . ?
C9 C10 C11 N2 -177.1(3) . . . . ?
C17 C12 C13 C14 2.3(6) . . . . ?
N1 C12 C13 C14 -177.7(3) . . . . ?
C17 C12 C13 C18 -175.6(3) . . . . ?
N1 C12 C13 C18 4.3(5) . . . . ?
C12 C13 C14 C15 0.3(6) . . . . ?
C18 C13 C14 C15 178.3(4) . . . . ?
C13 C14 C15 C16 -2.4(8) . . . . ?
C14 C15 C16 C17 2.0(7) . . . . ?
C13 C12 C17 C16 -2.7(6) . . . . ?
N1 C12 C17 C16 177.3(3) . . . . ?
C13 C12 C17 C21 176.9(4) . . . . ?
N1 C12 C17 C21 -3.1(5) . . . . ?
C15 C16 C17 C12 0.5(6) . . . . ?
C15 C16 C17 C21 -179.2(4) . . . . ?
C12 C13 C18 C19 -132.3(4) . . . . ?
C14 C13 C18 C19 49.8(5) . . . . ?
C12 C13 C18 C20 104.0(4) . . . . ?
C14 C13 C18 C20 -73.9(5) . . . . ?
C12 C17 C21 C23 -122.2(5) . . . . ?
C16 C17 C21 C23 57.4(6) . . . . ?
C12 C17 C21 C22 112.4(5) . . . . ?
C16 C17 C21 C22 -68.0(6) . . . . ?
C29 C24 C25 C26 0.6(5) . . . . ?
N2 C24 C25 C26 -179.9(3) . . . . ?
C29 C24 C25 C30 -177.5(3) . . . . ?
N2 C24 C25 C30 2.0(5) . . . . ?
C24 C25 C26 C27 0.8(5) . . . . ?
C30 C25 C26 C27 179.0(3) . . . . ?
C25 C26 C27 C28 -1.2(5) . . . . ?
C26 C27 C28 C29 0.0(5) . . . . ?
C25 C24 C29 C28 -1.7(5) . . . . ?
N2 C24 C29 C28 178.8(3) . . . . ?
C25 C24 C29 C33 179.1(3) . . . . ?
N2 C24 C29 C33 -0.4(5) . . . . ?
C27 C28 C29 C24 1.3(5) . . . . ?
C27 C28 C29 C33 -179.4(3) . . . . ?
C24 C25 C30 C32 139.1(4) . . . . ?
C26 C25 C30 C32 -38.9(5) . . . . ?
C24 C25 C30 C31 -96.2(4) . . . . ?
C26 C25 C30 C31 85.7(5) . . . . ?
C24 C29 C33 C35 105.2(4) . . . . ?
C28 C29 C33 C35 -74.1(4) . . . . ?
C24 C29 C33 C34 -129.6(4) . . . . ?
C28 C29 C33 C34 51.1(5) . . . . ?
N3 C37 C38 N4 0.4(4) . . . . ?
N3 C39 C40 O3 -66.7(4) . . . . ?
C46 C41 C42 C43 0.6(5) . . . . ?
N4 C41 C42 C43 -178.6(3) . . . . ?
C46 C41 C42 C47 -179.5(3) . . . . ?
N4 C41 C42 C47 1.3(5) . . . . ?
C41 C42 C43 C44 0.8(5) . . . . ?
C47 C42 C43 C44 -179.1(3) . . . . ?
C42 C43 C44 C45 -2.0(5) . . . . ?
C42 C43 C44 C48 -179.4(3) . . . . ?
C43 C44 C45 C46 1.9(5) . . . . ?
C48 C44 C45 C46 179.3(4) . . . . ?
C44 C45 C46 C41 -0.6(5) . . . . ?
C44 C45 C46 C49 179.9(4) . . . . ?
C42 C41 C46 C45 -0.6(5) . . . . ?
N4 C41 C46 C45 178.6(3) . . . . ?
C42 C41 C46 C49 178.8(4) . . . . ?
N4 C41 C46 C49 -2.0(5) . . . . ?
N2 C1 N1 C2 -0.6(4) . . . . ?
Au1 C1 N1 C2 176.0(3) . . . . ?
N2 C1 N1 C12 180.0(3) . . . . ?
Au1 C1 N1 C12 -3.5(5) . . . . ?
C11 C2 N1 C1 0.6(4) . . . . ?
C3 C2 N1 C1 -176.9(4) . . . . ?
C11 C2 N1 C12 -180.0(3) . . . . ?
C3 C2 N1 C12 2.6(6) . . . . ?
C17 C12 N1 C1 85.5(4) . . . . ?
C13 C12 N1 C1 -94.5(4) . . . . ?
C17 C12 N1 C2 -93.8(4) . . . . ?
C13 C12 N1 C2 86.2(4) . . . . ?
N1 C1 N2 C11 0.4(4) . . . . ?
Au1 C1 N2 C11 -176.2(2) . . . . ?
N1 C1 N2 C24 174.9(3) . . . . ?
Au1 C1 N2 C24 -1.6(5) . . . . ?
C2 C11 N2 C1 0.0(4) . . . . ?
C10 C11 N2 C1 -179.6(3) . . . . ?
C2 C11 N2 C24 -174.3(3) . . . . ?
C10 C11 N2 C24 6.1(6) . . . . ?
C25 C24 N2 C1 93.5(4) . . . . ?
C29 C24 N2 C1 -86.9(4) . . . . ?
C25 C24 N2 C11 -92.9(4) . . . . ?
C29 C24 N2 C11 86.6(4) . . . . ?
N4 C36 N3 C37 -0.5(4) . . . . ?
Au1 C36 N3 C37 175.0(3) . . . . ?
N4 C36 N3 C39 172.6(3) . . . . ?
Au1 C36 N3 C39 -12.0(6) . . . . ?
C38 C37 N3 C36 0.1(5) . . . . ?
C38 C37 N3 C39 -172.9(4) . . . . ?
C40 C39 N3 C36 -96.7(4) . . . . ?
C40 C39 N3 C37 75.3(5) . . . . ?
N3 C36 N4 C38 0.7(4) . . . . ?
Au1 C36 N4 C38 -174.5(3) . . . . ?
N3 C36 N4 C41 -176.9(3) . . . . ?
Au1 C36 N4 C41 7.9(5) . . . . ?
C37 C38 N4 C36 -0.7(4) . . . . ?
C37 C38 N4 C41 176.9(4) . . . . ?
C42 C41 N4 C36 -91.4(4) . . . . ?
C46 C41 N4 C36 89.4(4) . . . . ?
C42 C41 N4 C38 91.4(4) . . . . ?
C46 C41 N4 C38 -87.9(5) . . . . ?
